data_4326574
loop_
_publ_author_name
'Treffly B. Ditri'
'Curtis E. Moore'
'Arnold L. Rheingold'
'Joshua S. Figueroa'

_publ_section_title
;
 Oxidative Decarbonylation of m-Terphenyl Isocyanide Complexes of
 Molybdenum and Tungsten: Precursors to Low-Coordinate Isocyanide
 Complexes
;
_journal_name_full 'Inorganic Chemistry'
_journal_page_first 10448
_journal_page_last 10459
_journal_paper_doi 10.1021/ic2015868
_journal_volume 50
_journal_year 2011
_chemical_formula_sum 'C67 H80 Mo N2 O5'
_chemical_formula_weight 1089.27
_chemical_name_common Mo(CO)(O2CMe)2(CNArDipp2)2
_chemical_name_systematic
; 
 ? 
;
_space_group_IT_number 2
_symmetry_cell_setting triclinic
_symmetry_space_group_name_Hall '-P 1'
_symmetry_space_group_name_H-M 'P -1'
_atom_sites_solution_hydrogens geom
_atom_sites_solution_primary direct
_atom_sites_solution_secondary difmap
_audit_creation_method SHELXL-97
_cell_angle_alpha 109.3830(10)
_cell_angle_beta 93.6950(10)
_cell_angle_gamma 101.9650(10)
_cell_formula_units_Z 2
_cell_length_a 10.8652(7)
_cell_length_b 14.4045(9)
_cell_length_c 21.3033(13)
_cell_measurement_reflns_used 9940
_cell_measurement_temperature 100(2)
_cell_measurement_theta_max 25.20
_cell_measurement_theta_min 2.16
_cell_volume 3044.6(3)
_computing_cell_refinement 'Bruker SAINT'
_computing_data_collection 'Bruker APEX2'
_computing_data_reduction 'Bruker SAINT'
_computing_molecular_graphics 'Bruker SHELXTL'
_computing_publication_material 'Bruker SHELXTL'
_computing_structure_refinement 'SHELXL-97 (Sheldrick, 2008)'
_computing_structure_solution 'SHELXS-97 (Sheldrick, 2008)'
_diffrn_ambient_temperature 100(2)
_diffrn_measured_fraction_theta_full 0.998
_diffrn_measured_fraction_theta_max 0.995
_diffrn_measurement_device_type 'Bruker APEX-II CCD'
_diffrn_measurement_method '\f and \w scans'
_diffrn_radiation_monochromator graphite
_diffrn_radiation_source 'fine-focus sealed tube'
_diffrn_radiation_type MoK\a
_diffrn_radiation_wavelength 0.71073
_diffrn_reflns_av_R_equivalents 0.0470
_diffrn_reflns_av_sigmaI/netI 0.0592
_diffrn_reflns_limit_h_max 13
_diffrn_reflns_limit_h_min -13
_diffrn_reflns_limit_k_max 17
_diffrn_reflns_limit_k_min -17
_diffrn_reflns_limit_l_max 25
_diffrn_reflns_limit_l_min -25
_diffrn_reflns_number 31390
_diffrn_reflns_theta_full 25.00
_diffrn_reflns_theta_max 25.37
_diffrn_reflns_theta_min 1.52
_exptl_absorpt_coefficient_mu 0.264
_exptl_absorpt_correction_T_max 0.9792
_exptl_absorpt_correction_T_min 0.9442
_exptl_absorpt_correction_type multi-scan
_exptl_absorpt_process_details SADABS
_exptl_crystal_colour Red
_exptl_crystal_density_diffrn 1.188
_exptl_crystal_description block
_exptl_crystal_F_000 1156
_exptl_crystal_size_max 0.22
_exptl_crystal_size_mid 0.20
_exptl_crystal_size_min 0.08
_refine_diff_density_max 0.481
_refine_diff_density_min -0.555
_refine_diff_density_rms 0.098
_refine_ls_extinction_method none
_refine_ls_goodness_of_fit_ref 1.076
_refine_ls_hydrogen_treatment constr
_refine_ls_matrix_type full
_refine_ls_number_parameters 694
_refine_ls_number_reflns 11135
_refine_ls_number_restraints 0
_refine_ls_restrained_S_all 1.076
_refine_ls_R_factor_all 0.0558
_refine_ls_R_factor_gt 0.0388
_refine_ls_shift/su_max 0.004
_refine_ls_shift/su_mean 0.000
_refine_ls_structure_factor_coef Fsqd
_refine_ls_weighting_details 'calc w=1/[\s^2^(Fo^2^)+(0.0582P)^2^+0.0549P] where P=(Fo^2^+2Fc^2^)/3'
_refine_ls_weighting_scheme calc
_refine_ls_wR_factor_gt 0.0961
_refine_ls_wR_factor_ref 0.1086
_reflns_number_gt 8944
_reflns_number_total 11135
_reflns_threshold_expression >2sigma(I)
_cod_data_source_file ic2015868_si_001_09.cif
_cod_data_source_block jfig275
_cod_database_code 4326574

loop_
_symmetry_equiv_pos_as_xyz
'x, y, z'
'-x, -y, -z'

loop_
_atom_site_label
_atom_site_type_symbol
_atom_site_fract_x
_atom_site_fract_y
_atom_site_fract_z
_atom_site_U_iso_or_equiv
_atom_site_adp_type
_atom_site_occupancy
_atom_site_symmetry_multiplicity
_atom_site_calc_flag
_atom_site_refinement_flags
Mo1 Mo 0.35262(2) 0.372493(16) 0.309399(11) 0.01519(8) Uani 1 1 d .
N1 N 0.33674(19) 0.14087(16) 0.28750(10) 0.0168(5) Uani 1 1 d .
N2 N 0.22813(18) 0.45440(15) 0.20407(10) 0.0147(4) Uani 1 1 d .
O1 O 0.45701(16) 0.37792(13) 0.40399(8) 0.0201(4) Uani 1 1 d .
O2 O 0.53410(16) 0.47699(13) 0.35073(8) 0.0189(4) Uani 1 1 d .
O3 O 0.15129(17) 0.32865(14) 0.32225(9) 0.0256(4) Uani 1 1 d .
O4 O 0.26703(16) 0.48064(14) 0.38402(8) 0.0226(4) Uani 1 1 d .
O5 O 0.49065(18) 0.29458(14) 0.18524(9) 0.0278(5) Uani 1 1 d .
C1 C 0.3367(2) 0.22346(19) 0.29082(12) 0.0166(5) Uani 1 1 d .
C2 C 0.2695(2) 0.41511(19) 0.23759(12) 0.0161(5) Uani 1 1 d .
C3 C 0.5443(2) 0.44865(19) 0.40150(12) 0.0187(6) Uani 1 1 d .
C4 C 0.6569(3) 0.4987(2) 0.45523(13) 0.0253(6) Uani 1 1 d .
H4A H 0.6402 0.5583 0.4891 0.038 Uiso 1 1 calc R
H4B H 0.7317 0.5198 0.4353 0.038 Uiso 1 1 calc R
H4C H 0.6728 0.4508 0.4766 0.038 Uiso 1 1 calc R
C5 C 0.1625(3) 0.4142(2) 0.36938(13) 0.0252(6) Uani 1 1 d .
C6 C 0.0528(3) 0.4344(2) 0.40680(15) 0.0355(7) Uani 1 1 d .
H6A H 0.0685 0.5072 0.4325 0.053 Uiso 1 1 calc R
H6B H 0.0436 0.3966 0.4376 0.053 Uiso 1 1 calc R
H6C H -0.0254 0.4126 0.3747 0.053 Uiso 1 1 calc R
C7 C 0.4416(2) 0.32342(19) 0.23201(13) 0.0200(6) Uani 1 1 d .
C8 C 0.3309(2) 0.04478(18) 0.29121(12) 0.0158(5) Uani 1 1 d .
C9 C 0.3726(2) 0.03823(19) 0.35308(12) 0.0169(5) Uani 1 1 d .
C10 C 0.3611(2) -0.0585(2) 0.35560(13) 0.0212(6) Uani 1 1 d .
H10 H 0.3880 -0.0657 0.3967 0.025 Uiso 1 1 calc R
C11 C 0.3113(2) -0.1443(2) 0.29929(13) 0.0223(6) Uani 1 1 d .
H11 H 0.3032 -0.2096 0.3022 0.027 Uiso 1 1 calc R
C12 C 0.2732(2) -0.1352(2) 0.23860(13) 0.0212(6) Uani 1 1 d .
H12 H 0.2399 -0.1946 0.2001 0.025 Uiso 1 1 calc R
C13 C 0.2831(2) -0.04024(19) 0.23346(12) 0.0172(5) Uani 1 1 d .
C14 C 0.2398(2) -0.02744(18) 0.16924(12) 0.0200(6) Uani 1 1 d .
C15 C 0.3273(3) -0.0164(2) 0.12475(13) 0.0236(6) Uani 1 1 d .
C16 C 0.2855(3) 0.0020(2) 0.06763(14) 0.0310(7) Uani 1 1 d .
H16 H 0.3431 0.0108 0.0372 0.037 Uiso 1 1 calc R
C17 C 0.1618(3) 0.0074(2) 0.05476(14) 0.0325(7) Uani 1 1 d .
H17 H 0.1349 0.0201 0.0157 0.039 Uiso 1 1 calc R
C18 C 0.0768(3) -0.0055(2) 0.09830(14) 0.0295(7) Uani 1 1 d .
H18 H -0.0086 -0.0028 0.0884 0.035 Uiso 1 1 calc R
C19 C 0.1141(3) -0.0224(2) 0.15652(13) 0.0237(6) Uani 1 1 d .
C20 C 0.4294(2) 0.12962(19) 0.41451(12) 0.0188(6) Uani 1 1 d .
C21 C 0.5620(3) 0.1686(2) 0.42665(13) 0.0238(6) Uani 1 1 d .
C22 C 0.6135(3) 0.2487(2) 0.48681(14) 0.0311(7) Uani 1 1 d .
H22 H 0.7029 0.2757 0.4964 0.037 Uiso 1 1 calc R
C23 C 0.5386(3) 0.2893(2) 0.53240(14) 0.0335(7) Uani 1 1 d .
H23 H 0.5762 0.3436 0.5731 0.040 Uiso 1 1 calc R
C24 C 0.4089(3) 0.2515(2) 0.51939(14) 0.0298(7) Uani 1 1 d .
H24 H 0.3576 0.2801 0.5514 0.036 Uiso 1 1 calc R
C25 C 0.3513(3) 0.1718(2) 0.45988(13) 0.0238(6) Uani 1 1 d .
C26 C 0.7377(4) 0.0780(4) 0.4047(2) 0.0749(14) Uani 1 1 d .
H26A H 0.7917 0.1287 0.4452 0.112 Uiso 1 1 calc R
H26B H 0.7912 0.0515 0.3711 0.112 Uiso 1 1 calc R
H26C H 0.6883 0.0223 0.4162 0.112 Uiso 1 1 calc R
C27 C 0.6477(3) 0.1270(2) 0.37626(15) 0.0309(7) Uani 1 1 d .
H27 H 0.5918 0.0728 0.3362 0.037 Uiso 1 1 calc R
C28 C 0.7187(4) 0.2086(3) 0.3522(2) 0.0651(12) Uani 1 1 d .
H28A H 0.6576 0.2379 0.3339 0.098 Uiso 1 1 calc R
H28B H 0.7676 0.1786 0.3171 0.098 Uiso 1 1 calc R
H28C H 0.7767 0.2621 0.3900 0.098 Uiso 1 1 calc R
C29 C 0.1590(4) 0.0724(4) 0.4883(3) 0.105(2) Uani 1 1 d .
H29A H 0.2030 0.0178 0.4826 0.158 Uiso 1 1 calc R
H29B H 0.0675 0.0431 0.4746 0.158 Uiso 1 1 calc R
H29C H 0.1750 0.1169 0.5356 0.158 Uiso 1 1 calc R
C30 C 0.2077(3) 0.1329(2) 0.44551(16) 0.0332(7) Uani 1 1 d .
H30 H 0.1865 0.0854 0.3977 0.040 Uiso 1 1 calc R
C31 C 0.1393(3) 0.2164(3) 0.4513(2) 0.0552(10) Uani 1 1 d .
H31A H 0.0488 0.1862 0.4340 0.083 Uiso 1 1 calc R
H31B H 0.1759 0.2568 0.4249 0.083 Uiso 1 1 calc R
H31C H 0.1489 0.2602 0.4985 0.083 Uiso 1 1 calc R
C32 C -0.0928(4) -0.1250(3) 0.1698(2) 0.0726(13) Uani 1 1 d .
H32A H -0.1426 -0.1117 0.1351 0.109 Uiso 1 1 calc R
H32B H -0.1466 -0.1358 0.2031 0.109 Uiso 1 1 calc R
H32C H -0.0617 -0.1857 0.1490 0.109 Uiso 1 1 calc R
C33 C 0.0190(3) -0.0350(2) 0.20389(15) 0.0319(7) Uani 1 1 d .
H33 H 0.0637 -0.0495 0.2408 0.038 Uiso 1 1 calc R
C34 C -0.0266(4) 0.0610(3) 0.2371(2) 0.0656(12) Uani 1 1 d .
H34A H 0.0471 0.1186 0.2579 0.098 Uiso 1 1 calc R
H34B H -0.0781 0.0515 0.2716 0.098 Uiso 1 1 calc R
H34C H -0.0780 0.0744 0.2030 0.098 Uiso 1 1 calc R
C35 C 0.4874(4) -0.1159(3) 0.0829(2) 0.0680(12) Uani 1 1 d .
H35A H 0.4783 -0.1067 0.0395 0.102 Uiso 1 1 calc R
H35B H 0.4258 -0.1775 0.0808 0.102 Uiso 1 1 calc R
H35C H 0.5737 -0.1223 0.0934 0.102 Uiso 1 1 calc R
C36 C 0.4633(3) -0.0257(2) 0.13690(15) 0.0297(7) Uani 1 1 d .
H36 H 0.4741 -0.0373 0.1805 0.036 Uiso 1 1 calc R
C37 C 0.5615(3) 0.0682(3) 0.1431(3) 0.0920(18) Uani 1 1 d .
H37A H 0.6462 0.0603 0.1554 0.138 Uiso 1 1 calc R
H37B H 0.5448 0.1267 0.1780 0.138 Uiso 1 1 calc R
H37C H 0.5577 0.0790 0.1001 0.138 Uiso 1 1 calc R
C38 C 0.1932(2) 0.50879(18) 0.16510(12) 0.0144(5) Uani 1 1 d .
C39 C 0.2809(2) 0.54256(18) 0.12756(11) 0.0147(5) Uani 1 1 d .
C40 C 0.2427(2) 0.59530(19) 0.08834(12) 0.0189(6) Uani 1 1 d .
H40 H 0.3003 0.6197 0.0624 0.023 Uiso 1 1 calc R
C41 C 0.1218(2) 0.6125(2) 0.08689(13) 0.0221(6) Uani 1 1 d .
H41 H 0.0970 0.6477 0.0595 0.027 Uiso 1 1 calc R
C42 C 0.0369(2) 0.57867(19) 0.12503(13) 0.0191(6) Uani 1 1 d .
H42 H -0.0451 0.5919 0.1240 0.023 Uiso 1 1 calc R
C43 C 0.0700(2) 0.52549(18) 0.16492(12) 0.0161(5) Uani 1 1 d .
C44 C 0.4094(2) 0.52053(19) 0.12879(12) 0.0157(5) Uani 1 1 d .
C45 C 0.5103(2) 0.58660(19) 0.17802(12) 0.0176(6) Uani 1 1 d .
C46 C 0.6270(2) 0.5615(2) 0.17860(13) 0.0228(6) Uani 1 1 d .
H46 H 0.6960 0.6054 0.2119 0.027 Uiso 1 1 calc R
C47 C 0.6448(3) 0.4747(2) 0.13205(14) 0.0240(6) Uani 1 1 d .
H47 H 0.7255 0.4591 0.1334 0.029 Uiso 1 1 calc R
C48 C 0.5456(2) 0.4100(2) 0.08327(14) 0.0232(6) Uani 1 1 d .
H48 H 0.5590 0.3506 0.0509 0.028 Uiso 1 1 calc R
C49 C 0.4259(2) 0.43062(19) 0.08076(13) 0.0188(6) Uani 1 1 d .
C50 C -0.0229(2) 0.48632(19) 0.20450(13) 0.0172(6) Uani 1 1 d .
C51 C -0.0893(2) 0.3835(2) 0.17894(13) 0.0199(6) Uani 1 1 d .
C52 C -0.1827(2) 0.3499(2) 0.21387(14) 0.0244(6) Uani 1 1 d .
H52 H -0.2278 0.2806 0.1977 0.029 Uiso 1 1 calc R
C53 C -0.2099(2) 0.4162(2) 0.27157(14) 0.0257(6) Uani 1 1 d .
H53 H -0.2751 0.3926 0.2942 0.031 Uiso 1 1 calc R
C54 C -0.1434(2) 0.5163(2) 0.29680(14) 0.0246(6) Uani 1 1 d .
H54 H -0.1638 0.5609 0.3366 0.030 Uiso 1 1 calc R
C55 C -0.0470(2) 0.5533(2) 0.26505(13) 0.0200(6) Uani 1 1 d .
C56 C 0.5867(3) 0.7772(2) 0.22753(18) 0.0443(9) Uani 1 1 d .
H56A H 0.6744 0.7750 0.2396 0.066 Uiso 1 1 calc R
H56B H 0.5688 0.8382 0.2593 0.066 Uiso 1 1 calc R
H56C H 0.5757 0.7788 0.1819 0.066 Uiso 1 1 calc R
C57 C 0.4955(2) 0.68337(19) 0.23038(12) 0.0198(6) Uani 1 1 d .
H57 H 0.4070 0.6897 0.2204 0.024 Uiso 1 1 calc R
C58 C 0.5114(4) 0.6796(3) 0.30056(14) 0.0464(9) Uani 1 1 d .
H58A H 0.4479 0.6219 0.3027 0.070 Uiso 1 1 calc R
H58B H 0.4996 0.7426 0.3330 0.070 Uiso 1 1 calc R
H58C H 0.5968 0.6719 0.3114 0.070 Uiso 1 1 calc R
C59 C 0.3510(3) 0.3432(2) -0.04271(14) 0.0333(7) Uani 1 1 d .
H59A H 0.3769 0.4098 -0.0472 0.050 Uiso 1 1 calc R
H59B H 0.2764 0.3019 -0.0760 0.050 Uiso 1 1 calc R
H59C H 0.4210 0.3092 -0.0502 0.050 Uiso 1 1 calc R
C60 C 0.3181(3) 0.3569(2) 0.02806(13) 0.0239(6) Uani 1 1 d .
H60 H 0.2423 0.3866 0.0330 0.029 Uiso 1 1 calc R
C61 C 0.2819(3) 0.2548(2) 0.03795(15) 0.0348(7) Uani 1 1 d .
H61A H 0.3550 0.2242 0.0339 0.052 Uiso 1 1 calc R
H61B H 0.2107 0.2095 0.0036 0.052 Uiso 1 1 calc R
H61C H 0.2569 0.2652 0.0827 0.052 Uiso 1 1 calc R
C62 C 0.1019(3) 0.6827(2) 0.36595(14) 0.0376(8) Uani 1 1 d .
H62A H 0.0403 0.6754 0.3967 0.056 Uiso 1 1 calc R
H62B H 0.1563 0.7518 0.3833 0.056 Uiso 1 1 calc R
H62C H 0.1544 0.6340 0.3624 0.056 Uiso 1 1 calc R
C63 C 0.0311(2) 0.6624(2) 0.29663(13) 0.0221(6) Uani 1 1 d .
H63 H 0.0966 0.6726 0.2671 0.027 Uiso 1 1 calc R
C64 C -0.0493(3) 0.7391(2) 0.30006(18) 0.0429(8) Uani 1 1 d .
H64A H -0.0900 0.7271 0.2547 0.064 Uiso 1 1 calc R
H64B H 0.0053 0.8081 0.3189 0.064 Uiso 1 1 calc R
H64C H -0.1148 0.7313 0.3288 0.064 Uiso 1 1 calc R
C65 C -0.0350(3) 0.2154(2) 0.12240(16) 0.0349(7) Uani 1 1 d .
H65A H 0.0360 0.2362 0.1588 0.052 Uiso 1 1 calc R
H65B H -0.0116 0.1734 0.0806 0.052 Uiso 1 1 calc R
H65C H -0.1098 0.1763 0.1336 0.052 Uiso 1 1 calc R
C66 C -0.0656(2) 0.3096(2) 0.11336(14) 0.0233(6) Uani 1 1 d .
H66 H 0.0102 0.3452 0.0989 0.028 Uiso 1 1 calc R
C67 C -0.1776(3) 0.2789(2) 0.05748(14) 0.0295(7) Uani 1 1 d .
H67A H -0.1607 0.2293 0.0167 0.044 Uiso 1 1 calc R
H67B H -0.1888 0.3390 0.0481 0.044 Uiso 1 1 calc R
H67C H -0.2551 0.2487 0.0718 0.044 Uiso 1 1 calc R

loop_
_atom_site_aniso_label
_atom_site_aniso_U_11
_atom_site_aniso_U_22
_atom_site_aniso_U_33
_atom_site_aniso_U_23
_atom_site_aniso_U_13
_atom_site_aniso_U_12
Mo1 0.01785(13) 0.01423(13) 0.01427(12) 0.00671(9) 0.00110(9) 0.00315(9)
N1 0.0188(11) 0.0151(12) 0.0146(11) 0.0050(9) -0.0008(9) 0.0018(9)
N2 0.0116(10) 0.0187(12) 0.0164(11) 0.0088(9) 0.0051(9) 0.0042(9)
O1 0.0237(10) 0.0203(10) 0.0171(9) 0.0091(8) 0.0013(8) 0.0030(8)
O2 0.0197(9) 0.0200(10) 0.0168(9) 0.0084(8) 0.0007(7) 0.0016(8)
O3 0.0218(10) 0.0253(11) 0.0320(11) 0.0140(9) 0.0045(8) 0.0039(8)
O4 0.0175(10) 0.0263(11) 0.0178(9) 0.0016(8) 0.0008(8) 0.0030(8)
O5 0.0337(12) 0.0312(12) 0.0239(11) 0.0120(9) 0.0115(9) 0.0130(9)
C1 0.0149(13) 0.0206(15) 0.0124(12) 0.0057(11) 0.0002(10) 0.0009(11)
C2 0.0156(13) 0.0179(14) 0.0140(12) 0.0047(11) 0.0067(10) 0.0024(11)
C3 0.0195(14) 0.0174(14) 0.0174(13) 0.0018(11) 0.0026(11) 0.0078(12)
C4 0.0240(15) 0.0271(16) 0.0213(14) 0.0072(12) -0.0024(12) 0.0029(12)
C5 0.0271(16) 0.0351(18) 0.0204(14) 0.0149(14) 0.0038(12) 0.0138(14)
C6 0.0304(17) 0.047(2) 0.0370(18) 0.0196(16) 0.0117(14) 0.0163(15)
C7 0.0195(14) 0.0182(14) 0.0241(15) 0.0118(12) -0.0011(12) 0.0029(11)
C8 0.0150(13) 0.0138(13) 0.0203(13) 0.0082(11) 0.0028(11) 0.0036(10)
C9 0.0150(13) 0.0168(14) 0.0179(13) 0.0067(11) 0.0016(10) 0.0012(11)
C10 0.0251(14) 0.0197(15) 0.0204(14) 0.0105(12) -0.0001(11) 0.0043(12)
C11 0.0249(15) 0.0140(14) 0.0284(15) 0.0089(12) 0.0024(12) 0.0039(11)
C12 0.0212(14) 0.0146(14) 0.0222(14) 0.0025(11) -0.0001(11) -0.0001(11)
C13 0.0142(13) 0.0179(14) 0.0194(13) 0.0070(11) 0.0018(11) 0.0033(11)
C14 0.0269(15) 0.0107(13) 0.0173(13) 0.0014(11) -0.0019(11) 0.0013(11)
C15 0.0318(16) 0.0166(14) 0.0185(14) 0.0019(11) 0.0032(12) 0.0050(12)
C16 0.0459(19) 0.0255(17) 0.0205(15) 0.0047(13) 0.0092(14) 0.0109(14)
C17 0.052(2) 0.0242(16) 0.0187(14) 0.0052(13) -0.0058(14) 0.0105(14)
C18 0.0304(16) 0.0267(16) 0.0272(16) 0.0082(13) -0.0102(13) 0.0043(13)
C19 0.0262(15) 0.0162(14) 0.0227(14) 0.0043(12) -0.0055(12) -0.0001(12)
C20 0.0269(15) 0.0161(14) 0.0149(13) 0.0087(11) -0.0001(11) 0.0038(11)
C21 0.0247(15) 0.0234(15) 0.0236(14) 0.0122(12) -0.0040(12) 0.0021(12)
C22 0.0306(17) 0.0284(17) 0.0279(16) 0.0115(14) -0.0112(13) -0.0042(14)
C23 0.052(2) 0.0237(16) 0.0172(14) 0.0064(13) -0.0074(14) -0.0028(15)
C24 0.048(2) 0.0243(16) 0.0178(14) 0.0076(12) 0.0085(13) 0.0088(14)
C25 0.0336(16) 0.0204(15) 0.0204(14) 0.0107(12) 0.0053(12) 0.0070(13)
C26 0.064(3) 0.110(4) 0.078(3) 0.045(3) 0.020(2) 0.058(3)
C27 0.0222(15) 0.0316(17) 0.0380(17) 0.0127(14) 0.0016(13) 0.0047(13)
C28 0.072(3) 0.053(3) 0.075(3) 0.027(2) 0.043(2) 0.009(2)
C29 0.051(3) 0.142(5) 0.180(6) 0.136(5) 0.036(3) 0.010(3)
C30 0.0322(17) 0.0282(17) 0.0373(18) 0.0079(14) 0.0145(14) 0.0060(14)
C31 0.038(2) 0.057(3) 0.078(3) 0.030(2) 0.0085(19) 0.0161(18)
C32 0.049(2) 0.075(3) 0.078(3) 0.035(3) -0.004(2) -0.029(2)
C33 0.0201(15) 0.0423(19) 0.0388(18) 0.0260(16) -0.0019(13) 0.0018(13)
C34 0.069(3) 0.066(3) 0.076(3) 0.033(2) 0.047(2) 0.023(2)
C35 0.063(3) 0.048(2) 0.080(3) -0.005(2) 0.002(2) 0.033(2)
C36 0.0315(17) 0.0338(18) 0.0289(16) 0.0139(14) 0.0116(13) 0.0118(14)
C37 0.036(2) 0.038(3) 0.195(6) 0.033(3) 0.015(3) 0.0074(19)
C38 0.0156(13) 0.0124(13) 0.0138(12) 0.0043(10) 0.0003(10) 0.0016(10)
C39 0.0163(13) 0.0149(13) 0.0115(12) 0.0034(10) 0.0005(10) 0.0034(11)
C40 0.0205(14) 0.0179(14) 0.0182(13) 0.0074(11) 0.0039(11) 0.0021(11)
C41 0.0251(15) 0.0217(15) 0.0246(14) 0.0146(12) -0.0001(12) 0.0069(12)
C42 0.0153(13) 0.0194(14) 0.0234(14) 0.0080(12) 0.0009(11) 0.0058(11)
C43 0.0160(13) 0.0150(13) 0.0153(12) 0.0043(11) 0.0008(10) 0.0021(11)
C44 0.0168(13) 0.0176(14) 0.0162(13) 0.0111(11) 0.0049(10) 0.0022(11)
C45 0.0190(13) 0.0197(14) 0.0161(13) 0.0098(11) 0.0050(11) 0.0023(11)
C46 0.0188(14) 0.0266(16) 0.0247(14) 0.0132(13) -0.0007(12) 0.0035(12)
C47 0.0201(14) 0.0284(16) 0.0322(16) 0.0192(13) 0.0070(12) 0.0092(12)
C48 0.0279(15) 0.0206(15) 0.0280(15) 0.0126(12) 0.0133(12) 0.0112(12)
C49 0.0225(14) 0.0170(14) 0.0202(13) 0.0107(11) 0.0068(11) 0.0038(11)
C50 0.0110(12) 0.0235(15) 0.0224(14) 0.0133(12) 0.0023(11) 0.0068(11)
C51 0.0146(13) 0.0229(15) 0.0280(15) 0.0149(12) 0.0026(11) 0.0073(11)
C52 0.0161(14) 0.0253(16) 0.0339(16) 0.0156(13) 0.0024(12) 0.0014(12)
C53 0.0162(14) 0.0367(18) 0.0306(16) 0.0211(14) 0.0061(12) 0.0042(13)
C54 0.0202(14) 0.0345(17) 0.0222(14) 0.0128(13) 0.0059(12) 0.0077(13)
C55 0.0162(13) 0.0255(15) 0.0205(14) 0.0115(12) 0.0003(11) 0.0050(11)
C56 0.049(2) 0.0271(18) 0.056(2) 0.0118(16) 0.0272(18) 0.0062(16)
C57 0.0183(14) 0.0229(15) 0.0166(13) 0.0065(11) -0.0006(11) 0.0035(11)
C58 0.087(3) 0.036(2) 0.0182(15) 0.0067(14) 0.0077(17) 0.0250(19)
C59 0.0445(19) 0.0249(17) 0.0254(16) 0.0083(13) 0.0057(14) -0.0015(14)
C60 0.0292(16) 0.0195(15) 0.0202(14) 0.0034(12) 0.0037(12) 0.0054(12)
C61 0.0425(19) 0.0257(17) 0.0285(16) 0.0084(14) 0.0062(14) -0.0065(14)
C62 0.0394(19) 0.0363(19) 0.0285(17) 0.0093(15) -0.0022(14) -0.0033(15)
C63 0.0209(14) 0.0240(15) 0.0211(14) 0.0077(12) 0.0057(11) 0.0043(12)
C64 0.0335(18) 0.0255(18) 0.066(2) 0.0139(17) 0.0027(17) 0.0054(15)
C65 0.0294(17) 0.0220(16) 0.052(2) 0.0101(15) 0.0007(15) 0.0093(13)
C66 0.0183(14) 0.0184(15) 0.0342(16) 0.0097(13) 0.0083(12) 0.0046(12)
C67 0.0319(17) 0.0276(17) 0.0298(16) 0.0094(14) 0.0061(13) 0.0097(13)

loop_
_atom_type_symbol
_atom_type_description
_atom_type_scat_dispersion_real
_atom_type_scat_dispersion_imag
_atom_type_scat_source
C C 0.0033 0.0016 'International Tables Vol C Tables 4.2.6.8 and 6.1.1.4'
H H 0.0000 0.0000 'International Tables Vol C Tables 4.2.6.8 and 6.1.1.4'
N N 0.0061 0.0033 'International Tables Vol C Tables 4.2.6.8 and 6.1.1.4'
O O 0.0106 0.0060 'International Tables Vol C Tables 4.2.6.8 and 6.1.1.4'
Mo Mo -1.6832 0.6857 'International Tables Vol C Tables 4.2.6.8 and 6.1.1.4'

loop_
_geom_angle_atom_site_label_1
_geom_angle_atom_site_label_2
_geom_angle_atom_site_label_3
_geom_angle
C7 Mo1 C1 73.19(10)
C7 Mo1 C2 76.59(9)
C1 Mo1 C2 118.69(10)
C7 Mo1 O2 82.32(9)
C1 Mo1 O2 119.11(8)
C2 Mo1 O2 107.77(8)
C7 Mo1 O3 130.92(9)
C1 Mo1 O3 81.12(8)
C2 Mo1 O3 80.44(8)
O2 Mo1 O3 146.44(7)
C7 Mo1 O1 111.80(8)
C1 Mo1 O1 79.12(8)
C2 Mo1 O1 162.18(8)
O2 Mo1 O1 59.78(6)
O3 Mo1 O1 103.16(6)
C7 Mo1 O4 157.27(9)
C1 Mo1 O4 129.18(8)
C2 Mo1 O4 86.96(8)
O2 Mo1 O4 88.01(7)
O3 Mo1 O4 59.44(7)
O1 Mo1 O4 80.21(6)
C7 Mo1 C3 98.62(9)
C1 Mo1 C3 100.17(9)
C2 Mo1 C3 136.53(9)
O2 Mo1 C3 30.20(7)
O3 Mo1 C3 127.05(8)
O1 Mo1 C3 29.59(7)
O4 Mo1 C3 82.50(7)
C7 Mo1 C5 156.13(9)
C1 Mo1 C5 105.50(9)
C2 Mo1 C5 83.79(9)
O2 Mo1 C5 117.04(8)
O3 Mo1 C5 29.89(8)
O1 Mo1 C5 90.90(7)
O4 Mo1 C5 29.58(8)
C3 Mo1 C5 104.99(8)
C1 N1 C8 172.8(2)
C2 N2 C38 173.2(2)
C3 O1 Mo1 89.89(14)
C3 O2 Mo1 92.59(15)
C5 O3 Mo1 90.89(16)
C5 O4 Mo1 90.31(16)
N1 C1 Mo1 171.8(2)
N2 C2 Mo1 169.5(2)
O1 C3 O2 117.7(2)
O1 C3 C4 121.9(2)
O2 C3 C4 120.4(2)
O1 C3 Mo1 60.52(13)
O2 C3 Mo1 57.21(12)
C4 C3 Mo1 176.96(19)
C3 C4 H4A 109.5
C3 C4 H4B 109.5
H4A C4 H4B 109.5
C3 C4 H4C 109.5
H4A C4 H4C 109.5
H4B C4 H4C 109.5
O4 C5 O3 119.2(2)
O4 C5 C6 120.8(3)
O3 C5 C6 119.9(3)
O4 C5 Mo1 60.11(13)
O3 C5 Mo1 59.22(13)
C6 C5 Mo1 176.46(19)
C5 C6 H6A 109.5
C5 C6 H6B 109.5
H6A C6 H6B 109.5
C5 C6 H6C 109.5
H6A C6 H6C 109.5
H6B C6 H6C 109.5
O5 C7 Mo1 177.8(2)
C13 C8 N1 118.5(2)
C13 C8 C9 122.8(2)
N1 C8 C9 118.7(2)
C10 C9 C8 117.2(2)
C10 C9 C20 119.9(2)
C8 C9 C20 122.9(2)
C11 C10 C9 121.2(2)
C11 C10 H10 119.4
C9 C10 H10 119.4
C10 C11 C12 120.2(2)
C10 C11 H11 119.9
C12 C11 H11 119.9
C11 C12 C13 120.8(2)
C11 C12 H12 119.6
C13 C12 H12 119.6
C12 C13 C8 117.8(2)
C12 C13 C14 122.3(2)
C8 C13 C14 119.8(2)
C19 C14 C15 121.6(2)
C19 C14 C13 118.7(2)
C15 C14 C13 119.7(2)
C16 C15 C14 117.9(3)
C16 C15 C36 120.2(2)
C14 C15 C36 121.9(2)
C17 C16 C15 120.9(3)
C17 C16 H16 119.5
C15 C16 H16 119.5
C18 C17 C16 120.3(3)
C18 C17 H17 119.9
C16 C17 H17 119.9
C17 C18 C19 121.1(3)
C17 C18 H18 119.4
C19 C18 H18 119.4
C18 C19 C14 118.1(3)
C18 C19 C33 119.9(2)
C14 C19 C33 121.9(2)
C25 C20 C21 121.3(3)
C25 C20 C9 119.9(2)
C21 C20 C9 118.7(2)
C22 C21 C20 117.6(3)
C22 C21 C27 120.4(3)
C20 C21 C27 122.0(2)
C23 C22 C21 121.7(3)
C23 C22 H22 119.1
C21 C22 H22 119.1
C22 C23 C24 120.1(3)
C22 C23 H23 120.0
C24 C23 H23 120.0
C23 C24 C25 121.0(3)
C23 C24 H24 119.5
C25 C24 H24 119.5
C20 C25 C24 118.2(3)
C20 C25 C30 121.5(2)
C24 C25 C30 120.3(3)
C27 C26 H26A 109.5
C27 C26 H26B 109.5
H26A C26 H26B 109.5
C27 C26 H26C 109.5
H26A C26 H26C 109.5
H26B C26 H26C 109.5
C21 C27 C26 111.3(3)
C21 C27 C28 111.1(3)
C26 C27 C28 112.0(3)
C21 C27 H27 107.4
C26 C27 H27 107.4
C28 C27 H27 107.4
C27 C28 H28A 109.5
C27 C28 H28B 109.5
H28A C28 H28B 109.5
C27 C28 H28C 109.5
H28A C28 H28C 109.5
H28B C28 H28C 109.5
C30 C29 H29A 109.5
C30 C29 H29B 109.5
H29A C29 H29B 109.5
C30 C29 H29C 109.5
H29A C29 H29C 109.5
H29B C29 H29C 109.5
C29 C30 C31 111.2(3)
C29 C30 C25 111.9(3)
C31 C30 C25 112.9(3)
C29 C30 H30 106.8
C31 C30 H30 106.8
C25 C30 H30 106.8
C30 C31 H31A 109.5
C30 C31 H31B 109.5
H31A C31 H31B 109.5
C30 C31 H31C 109.5
H31A C31 H31C 109.5
H31B C31 H31C 109.5
C33 C32 H32A 109.5
C33 C32 H32B 109.5
H32A C32 H32B 109.5
C33 C32 H32C 109.5
H32A C32 H32C 109.5
H32B C32 H32C 109.5
C32 C33 C19 111.8(3)
C32 C33 C34 110.7(3)
C19 C33 C34 113.2(2)
C32 C33 H33 106.9
C19 C33 H33 106.9
C34 C33 H33 106.9
C33 C34 H34A 109.5
C33 C34 H34B 109.5
H34A C34 H34B 109.5
C33 C34 H34C 109.5
H34A C34 H34C 109.5
H34B C34 H34C 109.5
C36 C35 H35A 109.5
C36 C35 H35B 109.5
H35A C35 H35B 109.5
C36 C35 H35C 109.5
H35A C35 H35C 109.5
H35B C35 H35C 109.5
C37 C36 C35 109.9(3)
C37 C36 C15 113.2(3)
C35 C36 C15 111.3(3)
C37 C36 H36 107.4
C35 C36 H36 107.4
C15 C36 H36 107.4
C36 C37 H37A 109.5
C36 C37 H37B 109.5
H37A C37 H37B 109.5
C36 C37 H37C 109.5
H37A C37 H37C 109.5
H37B C37 H37C 109.5
C39 C38 N2 118.8(2)
C39 C38 C43 123.1(2)
N2 C38 C43 118.2(2)
C38 C39 C40 117.5(2)
C38 C39 C44 120.5(2)
C40 C39 C44 122.0(2)
C41 C40 C39 120.8(2)
C41 C40 H40 119.6
C39 C40 H40 119.6
C42 C41 C40 120.5(2)
C42 C41 H41 119.7
C40 C41 H41 119.7
C41 C42 C43 121.1(2)
C41 C42 H42 119.5
C43 C42 H42 119.5
C42 C43 C38 117.1(2)
C42 C43 C50 121.1(2)
C38 C43 C50 121.8(2)
C45 C44 C49 120.9(2)
C45 C44 C39 120.4(2)
C49 C44 C39 118.7(2)
C46 C45 C44 118.4(2)
C46 C45 C57 119.5(2)
C44 C45 C57 122.1(2)
C47 C46 C45 121.5(3)
C47 C46 H46 119.3
C45 C46 H46 119.3
C46 C47 C48 120.1(2)
C46 C47 H47 120.0
C48 C47 H47 120.0
C47 C48 C49 121.0(3)
C47 C48 H48 119.5
C49 C48 H48 119.5
C48 C49 C44 118.2(2)
C48 C49 C60 119.8(2)
C44 C49 C60 122.0(2)
C51 C50 C55 121.0(2)
C51 C50 C43 119.2(2)
C55 C50 C43 119.8(2)
C52 C51 C50 118.5(2)
C52 C51 C66 119.5(2)
C50 C51 C66 122.0(2)
C53 C52 C51 120.6(3)
C53 C52 H52 119.7
C51 C52 H52 119.7
C54 C53 C52 120.6(3)
C54 C53 H53 119.7
C52 C53 H53 119.7
C53 C54 C55 121.2(3)
C53 C54 H54 119.4
C55 C54 H54 119.4
C54 C55 C50 118.0(3)
C54 C55 C63 120.1(2)
C50 C55 C63 121.9(2)
C57 C56 H56A 109.5
C57 C56 H56B 109.5
H56A C56 H56B 109.5
C57 C56 H56C 109.5
H56A C56 H56C 109.5
H56B C56 H56C 109.5
C58 C57 C45 111.6(2)
C58 C57 C56 110.2(3)
C45 C57 C56 112.1(2)
C58 C57 H57 107.6
C45 C57 H57 107.6
C56 C57 H57 107.6
C57 C58 H58A 109.5
C57 C58 H58B 109.5
H58A C58 H58B 109.5
C57 C58 H58C 109.5
H58A C58 H58C 109.5
H58B C58 H58C 109.5
C60 C59 H59A 109.5
C60 C59 H59B 109.5
H59A C59 H59B 109.5
C60 C59 H59C 109.5
H59A C59 H59C 109.5
H59B C59 H59C 109.5
C49 C60 C61 111.7(2)
C49 C60 C59 110.8(2)
C61 C60 C59 111.0(2)
C49 C60 H60 107.7
C61 C60 H60 107.7
C59 C60 H60 107.7
C60 C61 H61A 109.5
C60 C61 H61B 109.5
H61A C61 H61B 109.5
C60 C61 H61C 109.5
H61A C61 H61C 109.5
H61B C61 H61C 109.5
C63 C62 H62A 109.5
C63 C62 H62B 109.5
H62A C62 H62B 109.5
C63 C62 H62C 109.5
H62A C62 H62C 109.5
H62B C62 H62C 109.5
C55 C63 C62 111.6(2)
C55 C63 C64 112.3(2)
C62 C63 C64 110.9(2)
C55 C63 H63 107.3
C62 C63 H63 107.3
C64 C63 H63 107.3
C63 C64 H64A 109.5
C63 C64 H64B 109.5
H64A C64 H64B 109.5
C63 C64 H64C 109.5
H64A C64 H64C 109.5
H64B C64 H64C 109.5
C66 C65 H65A 109.5
C66 C65 H65B 109.5
H65A C65 H65B 109.5
C66 C65 H65C 109.5
H65A C65 H65C 109.5
H65B C65 H65C 109.5
C51 C66 C67 111.6(2)
C51 C66 C65 112.0(2)
C67 C66 C65 110.4(2)
C51 C66 H66 107.5
C67 C66 H66 107.5
C65 C66 H66 107.5
C66 C67 H67A 109.5
C66 C67 H67B 109.5
H67A C67 H67B 109.5
C66 C67 H67C 109.5
H67A C67 H67C 109.5
H67B C67 H67C 109.5

loop_
_geom_bond_atom_site_label_1
_geom_bond_atom_site_label_2
_geom_bond_distance
Mo1 C7 1.967(3)
Mo1 C1 2.017(3)
Mo1 C2 2.051(2)
Mo1 O2 2.1436(17)
Mo1 O3 2.2086(18)
Mo1 O1 2.2175(16)
Mo1 O4 2.2285(17)
Mo1 C3 2.547(3)
Mo1 C5 2.570(3)
N1 C1 1.168(3)
N1 C8 1.401(3)
N2 C2 1.168(3)
N2 C38 1.400(3)
O1 C3 1.258(3)
O2 C3 1.283(3)
O3 C5 1.281(3)
O4 C5 1.269(3)
O5 C7 1.155(3)
C3 C4 1.494(3)
C4 H4A 0.9800
C4 H4B 0.9800
C4 H4C 0.9800
C5 C6 1.501(4)
C6 H6A 0.9800
C6 H6B 0.9800
C6 H6C 0.9800
C8 C13 1.392(3)
C8 C9 1.405(3)
C9 C10 1.392(3)
C9 C20 1.497(3)
C10 C11 1.384(4)
C10 H10 0.9500
C11 C12 1.388(3)
C11 H11 0.9500
C12 C13 1.391(3)
C12 H12 0.9500
C13 C14 1.499(3)
C14 C19 1.397(4)
C14 C15 1.407(4)
C15 C16 1.396(4)
C15 C36 1.525(4)
C16 C17 1.378(4)
C16 H16 0.9500
C17 C18 1.378(4)
C17 H17 0.9500
C18 C19 1.392(4)
C18 H18 0.9500
C19 C33 1.515(4)
C20 C25 1.397(4)
C20 C21 1.407(4)
C21 C22 1.394(4)
C21 C27 1.521(4)
C22 C23 1.368(4)
C22 H22 0.9500
C23 C24 1.375(4)
C23 H23 0.9500
C24 C25 1.397(4)
C24 H24 0.9500
C25 C30 1.519(4)
C26 C27 1.522(4)
C26 H26A 0.9800
C26 H26B 0.9800
C26 H26C 0.9800
C27 C28 1.522(4)
C27 H27 1.0000
C28 H28A 0.9800
C28 H28B 0.9800
C28 H28C 0.9800
C29 C30 1.506(5)
C29 H29A 0.9800
C29 H29B 0.9800
C29 H29C 0.9800
C30 C31 1.516(4)
C30 H30 1.0000
C31 H31A 0.9800
C31 H31B 0.9800
C31 H31C 0.9800
C32 C33 1.515(4)
C32 H32A 0.9800
C32 H32B 0.9800
C32 H32C 0.9800
C33 C34 1.529(5)
C33 H33 1.0000
C34 H34A 0.9800
C34 H34B 0.9800
C34 H34C 0.9800
C35 C36 1.505(4)
C35 H35A 0.9800
C35 H35B 0.9800
C35 H35C 0.9800
C36 C37 1.500(5)
C36 H36 1.0000
C37 H37A 0.9800
C37 H37B 0.9800
C37 H37C 0.9800
C38 C39 1.396(3)
C38 C43 1.409(3)
C39 C40 1.398(3)
C39 C44 1.495(3)
C40 C41 1.386(3)
C40 H40 0.9500
C41 C42 1.386(4)
C41 H41 0.9500
C42 C43 1.395(3)
C42 H42 0.9500
C43 C50 1.496(3)
C44 C45 1.402(3)
C44 C49 1.413(4)
C45 C46 1.388(3)
C45 C57 1.516(4)
C46 C47 1.374(4)
C46 H46 0.9500
C47 C48 1.381(4)
C47 H47 0.9500
C48 C49 1.394(3)
C48 H48 0.9500
C49 C60 1.511(4)
C50 C51 1.408(4)
C50 C55 1.409(4)
C51 C52 1.396(4)
C51 C66 1.525(4)
C52 C53 1.377(4)
C52 H52 0.9500
C53 C54 1.376(4)
C53 H53 0.9500
C54 C55 1.393(4)
C54 H54 0.9500
C55 C63 1.521(4)
C56 C57 1.523(4)
C56 H56A 0.9800
C56 H56B 0.9800
C56 H56C 0.9800
C57 C58 1.514(4)
C57 H57 1.0000
C58 H58A 0.9800
C58 H58B 0.9800
C58 H58C 0.9800
C59 C60 1.530(4)
C59 H59A 0.9800
C59 H59B 0.9800
C59 H59C 0.9800
C60 C61 1.529(4)
C60 H60 1.0000
C61 H61A 0.9800
C61 H61B 0.9800
C61 H61C 0.9800
C62 C63 1.527(4)
C62 H62A 0.9800
C62 H62B 0.9800
C62 H62C 0.9800
C63 C64 1.531(4)
C63 H63 1.0000
C64 H64A 0.9800
C64 H64B 0.9800
C64 H64C 0.9800
C65 C66 1.529(4)
C65 H65A 0.9800
C65 H65B 0.9800
C65 H65C 0.9800
C66 C67 1.528(4)
C66 H66 1.0000
C67 H67A 0.9800
C67 H67B 0.9800
C67 H67C 0.9800
